data_4326368
loop_
_publ_author_name
'Olga Crespo'
'M. Concepci\'on Gimeno'
'Antonio Laguna'
'Fernando J. Lahoz'
'Carmen Larraz'

_publ_section_title
;
 Unprecedented Luminescent Heteropolynuclear Aggregates with Gold
 Thiolates as Building Blocks
;
_journal_name_full 'Inorganic Chemistry'
_journal_page_first 9533
_journal_page_last 9544
_journal_paper_doi 10.1021/ic201245q
_journal_volume 50
_journal_year 2011
_chemical_formula_sum 'C56 H51 Ag2 Au2 F16 N4 O8.5 P2 S4'
_chemical_formula_weight 2019.86
_chemical_name_systematic
; 
 ? 
;
_space_group_IT_number 2
_symmetry_cell_setting triclinic
_symmetry_space_group_name_Hall '-P 1'
_symmetry_space_group_name_H-M 'P -1'
_atom_sites_solution_hydrogens geom
_atom_sites_solution_primary direct
_atom_sites_solution_secondary difmap
_audit_creation_method SHELXL-97
_cell_angle_alpha 92.97(3)
_cell_angle_beta 95.28(3)
_cell_angle_gamma 95.32(3)
_cell_formula_units_Z 2
_cell_length_a 12.373(3)
_cell_length_b 12.731(3)
_cell_length_c 21.418(4)
_cell_measurement_reflns_used 6937
_cell_measurement_temperature 100(2)
_cell_measurement_theta_max 32.697
_cell_measurement_theta_min 3.986
_cell_volume 3338.8(13)
_computing_cell_refinement 'Crysalis RED'
_computing_data_collection 'Crysalis CCD'
_computing_data_reduction 'Crysalis RED'
_computing_molecular_graphics XP
_computing_publication_material XCIF
_computing_structure_refinement 'SHELXL-97 (Sheldrick, 1997)'
_computing_structure_solution 'SHELXS-97 (Sheldrick, 1990)'
_diffrn_ambient_temperature 100(2)
_diffrn_detector_area_resol_mean 16.06
_diffrn_measured_fraction_theta_full 0.976
_diffrn_measured_fraction_theta_max 0.976
_diffrn_measurement_device_type 'Xcalibur Oxford Diffraction'
_diffrn_measurement_method '\w rotations'
_diffrn_radiation_monochromator graphite
_diffrn_radiation_source 'fine-focus sealed tube'
_diffrn_radiation_type MoK\a
_diffrn_radiation_wavelength 0.71073
_diffrn_reflns_av_R_equivalents 0.0362
_diffrn_reflns_av_sigmaI/netI 0.0593
_diffrn_reflns_limit_h_max 14
_diffrn_reflns_limit_h_min -14
_diffrn_reflns_limit_k_max 12
_diffrn_reflns_limit_k_min -15
_diffrn_reflns_limit_l_max 21
_diffrn_reflns_limit_l_min -25
_diffrn_reflns_number 21757
_diffrn_reflns_theta_full 25.00
_diffrn_reflns_theta_max 25.00
_diffrn_reflns_theta_min 3.99
_exptl_absorpt_coefficient_mu 5.231
_exptl_absorpt_correction_T_max 0.6797
_exptl_absorpt_correction_T_min 0.2618
_exptl_absorpt_correction_type multi-scan
_exptl_absorpt_process_details SADABS
_exptl_crystal_colour yellow
_exptl_crystal_density_diffrn 2.009
_exptl_crystal_description needle
_exptl_crystal_F_000 1946
_exptl_crystal_size_max 0.35
_exptl_crystal_size_mid 0.16
_exptl_crystal_size_min 0.08
_refine_diff_density_max 4.087
_refine_diff_density_min -1.929
_refine_diff_density_rms 0.224
_refine_ls_extinction_method none
_refine_ls_goodness_of_fit_ref 1.104
_refine_ls_hydrogen_treatment constr
_refine_ls_matrix_type full
_refine_ls_number_parameters 862
_refine_ls_number_reflns 11474
_refine_ls_number_restraints 158
_refine_ls_restrained_S_all 1.103
_refine_ls_R_factor_all 0.0665
_refine_ls_R_factor_gt 0.0594
_refine_ls_shift/su_max 0.001
_refine_ls_shift/su_mean 0.000
_refine_ls_structure_factor_coef Fsqd
_refine_ls_weighting_details 'calc w=1/[\s^2^(Fo^2^)+(0.0177P)^2^+96.6591P] where P=(Fo^2^+2Fc^2^)/3'
_refine_ls_weighting_scheme calc
_refine_ls_wR_factor_gt 0.1389
_refine_ls_wR_factor_ref 0.1423
_reflns_number_gt 10064
_reflns_number_total 11474
_reflns_threshold_expression >2sigma(I)
_cod_data_source_file ic201245q_si_003.cif
_cod_data_source_block c44s
_cod_depositor_comments
;
The following automatic conversions were performed:

'_exptl_absorpt_correction_type' value 'multi-scans' was replaced
with the value 'multi-scan' as specified in the replacement file
'src/cod-tools/trunk/data/replacement-values/replacement_values.lst'.

Automatic conversion script
Id: cif_fix_values 5376 2017-05-30 11:51:03Z andrius 
;
_cod_original_cell_volume 3339.0(12)
_cod_original_formula_sum 'C56 H51 Ag2 Au2 F16 N4 O8.50 P2 S4'
_cod_database_code 4326368

loop_
_symmetry_equiv_pos_as_xyz
'x, y, z'
'-x, -y, -z'

loop_
_atom_site_label
_atom_site_type_symbol
_atom_site_fract_x
_atom_site_fract_y
_atom_site_fract_z
_atom_site_U_iso_or_equiv
_atom_site_adp_type
_atom_site_occupancy
_atom_site_symmetry_multiplicity
_atom_site_calc_flag
_atom_site_refinement_flags
Au1 Au 0.62171(3) 0.88901(3) 0.759030(18) 0.01674(12) Uani 1 1 d .
Au2 Au 0.60831(3) 0.64801(3) 0.754680(18) 0.01659(12) Uani 1 1 d .
Ag1 Ag 0.67341(7) 0.74314(6) 0.63070(4) 0.0227(2) Uani 1 1 d .
Ag2 Ag 0.63897(8) 0.77930(7) 0.88475(4) 0.0254(2) Uani 1 1 d .
S1 S 0.7810(2) 0.8704(2) 0.70954(12) 0.0180(5) Uani 1 1 d .
C1 C 0.8018(9) 0.9929(8) 0.6741(5) 0.018(2) Uani 1 1 d U
C2 C 0.9057(10) 1.0501(9) 0.6841(6) 0.026(2) Uani 1 1 d U
C3 C 0.9264(11) 1.1458(10) 0.6575(6) 0.032(3) Uani 1 1 d U
C4 C 0.8469(12) 1.1872(10) 0.6218(6) 0.032(2) Uani 1 1 d U
C5 C 0.7444(11) 1.1338(9) 0.6100(6) 0.027(2) Uani 1 1 d U
C6 C 0.7240(10) 1.0382(9) 0.6365(5) 0.023(2) Uani 1 1 d U
F1 F 0.9864(6) 1.0111(6) 0.7195(4) 0.0358(17) Uani 1 1 d U
F2 F 1.0259(7) 1.1986(6) 0.6695(4) 0.051(2) Uani 1 1 d U
F3 F 0.8680(8) 1.2810(6) 0.5958(4) 0.056(2) Uani 1 1 d U
F4 F 0.6657(7) 1.1745(6) 0.5747(3) 0.0392(18) Uani 1 1 d U
F5 F 0.6236(5) 0.9889(5) 0.6248(3) 0.0243(14) Uani 1 1 d U
P1 P 0.4782(2) 0.9313(2) 0.81150(13) 0.0188(6) Uani 1 1 d .
C11 C 0.3925(10) 1.0182(8) 0.7703(5) 0.022(2) Uani 1 1 d U
C12 C 0.4172(11) 1.0463(9) 0.7117(6) 0.028(2) Uani 1 1 d U
H12 H 0.4756 1.0165 0.6937 0.033 Uiso 1 1 calc R
C13 C 0.3593(11) 1.1169(10) 0.6779(6) 0.031(3) Uani 1 1 d U
H13 H 0.3783 1.1355 0.6377 0.038 Uiso 1 1 calc R
C14 C 0.2735(11) 1.1597(10) 0.7040(6) 0.032(3) Uani 1 1 d U
H14 H 0.2329 1.2078 0.6815 0.038 Uiso 1 1 calc R
C15 C 0.2470(11) 1.1318(10) 0.7634(6) 0.031(3) Uani 1 1 d U
H15 H 0.1888 1.1619 0.7814 0.038 Uiso 1 1 calc R
C16 C 0.3046(10) 1.0608(9) 0.7962(6) 0.027(2) Uani 1 1 d U
H16 H 0.2849 1.0410 0.8361 0.033 Uiso 1 1 calc R
C21 C 0.3893(10) 0.8213(8) 0.8364(5) 0.020(2) Uani 1 1 d U
C22 C 0.2780(11) 0.8066(9) 0.8204(6) 0.030(3) Uani 1 1 d U
H22 H 0.2429 0.8527 0.7934 0.037 Uiso 1 1 calc R
C23 C 0.2173(12) 0.7210(11) 0.8452(7) 0.039(3) Uani 1 1 d U
H23 H 0.1407 0.7082 0.8351 0.046 Uiso 1 1 calc R
C24 C 0.2724(12) 0.6568(10) 0.8845(6) 0.035(3) Uani 1 1 d U
H24 H 0.2338 0.6007 0.9033 0.042 Uiso 1 1 calc R
C25 C 0.3830(11) 0.6750(9) 0.8958(6) 0.028(2) Uani 1 1 d U
H25 H 0.4200 0.6283 0.9214 0.033 Uiso 1 1 calc R
N1 N 0.4429(8) 0.7554(7) 0.8729(4) 0.024(2) Uani 1 1 d .
C31 C 0.5358(10) 0.9997(8) 0.8863(5) 0.021(2) Uani 1 1 d U
C32 C 0.5047(11) 1.0957(9) 0.9095(5) 0.025(2) Uani 1 1 d U
H32 H 0.4492 1.1293 0.8870 0.030 Uiso 1 1 calc R
C33 C 0.5571(10) 1.1418(9) 0.9669(5) 0.027(2) Uani 1 1 d U
H33 H 0.5356 1.2056 0.9847 0.032 Uiso 1 1 calc R
C34 C 0.6408(11) 1.0923(9) 0.9968(6) 0.028(3) Uani 1 1 d U
H34 H 0.6800 1.1235 1.0344 0.034 Uiso 1 1 calc R
C35 C 0.6660(11) 0.9981(10) 0.9714(6) 0.033(3) Uani 1 1 d U
H35 H 0.7216 0.9637 0.9933 0.040 Uiso 1 1 calc R
N2 N 0.6159(8) 0.9513(7) 0.9169(4) 0.019(2) Uani 1 1 d .
S2 S 0.7649(2) 0.6872(2) 0.82462(12) 0.0186(5) Uani 1 1 d .
C41 C 0.7861(9) 0.5755(8) 0.8682(5) 0.017(2) Uani 1 1 d U
C42 C 0.7041(10) 0.5075(8) 0.8901(5) 0.021(2) Uani 1 1 d U
C43 C 0.7290(11) 0.4245(9) 0.9268(5) 0.027(2) Uani 1 1 d U
C44 C 0.8358(12) 0.4091(10) 0.9431(6) 0.033(2) Uani 1 1 d U
C45 C 0.9164(11) 0.4723(10) 0.9223(6) 0.031(2) Uani 1 1 d U
C46 C 0.8920(10) 0.5547(9) 0.8853(6) 0.025(2) Uani 1 1 d U
F6 F 0.5980(5) 0.5217(5) 0.8758(3) 0.0279(15) Uani 1 1 d U
F7 F 0.6482(7) 0.3640(6) 0.9479(4) 0.045(2) Uani 1 1 d U
F8 F 0.8583(8) 0.3298(6) 0.9798(4) 0.048(2) Uani 1 1 d U
F9 F 1.0226(7) 0.4580(7) 0.9378(4) 0.050(2) Uani 1 1 d U
F10 F 0.9760(6) 0.6172(6) 0.8662(4) 0.0370(17) Uani 1 1 d U
P2 P 0.4665(2) 0.6022(2) 0.67997(12) 0.0169(6) Uani 1 1 d .
C51 C 0.3494(10) 0.5249(9) 0.7039(5) 0.024(2) Uani 1 1 d U
C52 C 0.2553(11) 0.4955(9) 0.6630(6) 0.028(2) Uani 1 1 d U
H52 H 0.2521 0.5144 0.6206 0.033 Uiso 1 1 calc R
C53 C 0.1661(11) 0.4384(9) 0.6848(6) 0.029(3) Uani 1 1 d U
H53 H 0.1012 0.4206 0.6577 0.035 Uiso 1 1 calc R
C54 C 0.1720(11) 0.4083(9) 0.7446(6) 0.031(3) Uani 1 1 d U
H54 H 0.1112 0.3686 0.7589 0.037 Uiso 1 1 calc R
C55 C 0.2657(12) 0.4347(10) 0.7856(6) 0.036(3) Uani 1 1 d U
H55 H 0.2691 0.4132 0.8274 0.043 Uiso 1 1 calc R
C56 C 0.3545(11) 0.4930(9) 0.7644(5) 0.025(2) Uani 1 1 d U
H56 H 0.4190 0.5110 0.7920 0.030 Uiso 1 1 calc R
C61 C 0.5200(9) 0.5238(8) 0.6172(5) 0.019(2) Uani 1 1 d U
C62 C 0.4715(9) 0.4250(8) 0.5930(5) 0.020(2) Uani 1 1 d U
H62 H 0.4041 0.3961 0.6059 0.023 Uiso 1 1 calc R
C63 C 0.5250(10) 0.3702(9) 0.5495(5) 0.024(2) Uani 1 1 d U
H63 H 0.4955 0.3018 0.5328 0.029 Uiso 1 1 calc R
C64 C 0.6210(10) 0.4154(9) 0.5308(5) 0.024(2) Uani 1 1 d U
H64 H 0.6579 0.3796 0.5004 0.028 Uiso 1 1 calc R
C65 C 0.6621(10) 0.5123(9) 0.5565(5) 0.022(2) Uani 1 1 d U
H65 H 0.7279 0.5430 0.5425 0.027 Uiso 1 1 calc R
N3 N 0.6158(8) 0.5678(7) 0.6004(4) 0.0186(19) Uani 1 1 d .
C71 C 0.4111(10) 0.7136(8) 0.6396(5) 0.020(2) Uani 1 1 d U
C72 C 0.3085(12) 0.7460(10) 0.6476(6) 0.034(3) Uani 1 1 d U
H72 H 0.2627 0.7115 0.6751 0.041 Uiso 1 1 calc R
C73 C 0.2751(11) 0.8291(11) 0.6147(6) 0.035(3) Uani 1 1 d U
H73 H 0.2055 0.8528 0.6194 0.043 Uiso 1 1 calc R
C74 C 0.3444(10) 0.8793(10) 0.5741(6) 0.029(3) Uani 1 1 d U
H74 H 0.3223 0.9365 0.5508 0.034 Uiso 1 1 calc R
C75 C 0.4453(10) 0.8429(9) 0.5693(5) 0.023(2) Uani 1 1 d U
H75 H 0.4919 0.8755 0.5415 0.027 Uiso 1 1 calc R
N4 N 0.4804(8) 0.7635(7) 0.6021(4) 0.021(2) Uani 1 1 d .
S3 S 0.7603(3) 0.7958(3) 0.48901(15) 0.0345(8) Uani 1 1 d .
O1 O 0.7908(8) 0.7433(8) 0.5457(4) 0.045(3) Uani 1 1 d .
O2 O 0.7518(9) 0.7289(8) 0.4319(4) 0.048(3) Uani 1 1 d .
O3 O 0.6737(8) 0.8637(9) 0.4945(5) 0.053(3) Uani 1 1 d .
C80 C 0.8799(11) 0.8880(9) 0.4825(6) 0.030(3) Uani 1 1 d U
F11 F 0.9688(6) 0.8400(6) 0.4768(4) 0.0416(18) Uani 1 1 d U
F12 F 0.8644(7) 0.9466(6) 0.4329(4) 0.0431(19) Uani 1 1 d U
F13 F 0.8992(7) 0.9537(7) 0.5337(4) 0.053(2) Uani 1 1 d U
S4 S 0.6721(3) 0.6654(3) 1.04512(14) 0.0354(8) Uani 1 1 d .
O4 O 0.6294(10) 0.7021(8) 0.9864(4) 0.051(3) Uani 1 1 d .
O5 O 0.6955(10) 0.5567(7) 1.0430(4) 0.046(3) Uani 1 1 d .
O6 O 0.6186(9) 0.6995(8) 1.0988(4) 0.042(2) Uani 1 1 d .
C81 C 0.8071(14) 0.7384(11) 1.0580(6) 0.043(3) Uani 1 1 d U
F14 F 0.8623(7) 0.7121(7) 1.1109(4) 0.049(2) Uani 1 1 d U
F15 F 0.7978(9) 0.8424(7) 1.0655(4) 0.059(2) Uani 1 1 d U
F16 F 0.8663(8) 0.7214(8) 1.0105(4) 0.056(2) Uani 1 1 d U
C500 C 0.5971(18) 0.3422(15) 0.7364(7) 0.070(6) Uani 1 1 d DU
C501 C 0.621(2) 0.2590(17) 0.7782(13) 0.132(12) Uani 1 1 d DU
O10 O 0.711(3) 0.219(2) 0.7963(8) 0.27(2) Uani 1 1 d DU
C502 C 0.790(2) 0.178(2) 0.8265(14) 0.115(10) Uani 1 1 d DU
C503 C 0.897(3) 0.163(7) 0.8461(19) 0.38(5) Uani 1 1 d DU
C504 C 1.048(3) 0.908(2) 0.906(2) 0.26(3) Uani 1 1 d DU
C505 C 0.988(4) 0.952(3) 0.9464(12) 0.37(4) Uani 1 1 d DU
O11 O 1.0000 1.0000 1.0000 0.71(11) Uani 1 2 d SDU
O12 O 0.9186(11) 0.4442(10) 0.4962(6) 0.010(3) Uani 0.50 1 d PU
O13 O 0.9038(11) 0.3891(11) 0.4665(6) 0.013(3) Uani 0.50 1 d PU
C506 C -0.0302(13) 0.3087(15) 0.2909(7) 0.051(4) Uani 1 1 d U
C507 C -0.002(3) 0.312(3) 0.3542(12) 0.126(11) Uani 1 1 d U
C508 C 0.1243(11) 0.5109(11) 0.2909(6) 0.034(3) Uani 1 1 d U
C509 C 0.0904(18) 0.430(2) 0.3301(13) 0.108(9) Uani 1 1 d U

loop_
_atom_site_aniso_label
_atom_site_aniso_U_11
_atom_site_aniso_U_22
_atom_site_aniso_U_33
_atom_site_aniso_U_23
_atom_site_aniso_U_13
_atom_site_aniso_U_12
Au1 0.0235(2) 0.0134(2) 0.0134(2) 0.00100(15) 0.00242(16) 0.00110(16)
Au2 0.0230(2) 0.0135(2) 0.0124(2) 0.00011(15) -0.00058(16) 0.00036(16)
Ag1 0.0306(5) 0.0150(4) 0.0209(4) -0.0003(3) 0.0027(4) -0.0056(3)
Ag2 0.0404(6) 0.0197(4) 0.0178(4) 0.0022(3) 0.0038(4) 0.0107(4)
S1 0.0209(14) 0.0136(12) 0.0197(13) 0.0009(10) 0.0048(11) 0.0000(10)
C1 0.025(5) 0.014(5) 0.016(5) 0.002(4) 0.002(4) -0.001(4)
C2 0.027(5) 0.024(5) 0.026(6) 0.000(4) 0.001(5) -0.003(4)
C3 0.032(6) 0.029(6) 0.033(7) 0.004(5) 0.010(5) -0.014(5)
C4 0.049(6) 0.024(6) 0.024(6) 0.010(5) 0.010(5) -0.005(5)
C5 0.038(6) 0.019(5) 0.025(6) 0.007(4) 0.007(5) 0.003(4)
C6 0.029(5) 0.021(5) 0.016(5) -0.002(4) 0.002(4) -0.006(4)
F1 0.023(4) 0.032(4) 0.048(5) 0.010(3) -0.006(3) -0.009(3)
F2 0.043(5) 0.035(4) 0.070(6) 0.007(4) 0.004(4) -0.025(4)
F3 0.082(7) 0.026(4) 0.058(6) 0.021(4) 0.010(5) -0.012(4)
F4 0.053(5) 0.034(4) 0.032(4) 0.012(3) 0.001(3) 0.009(4)
F5 0.026(3) 0.022(3) 0.024(3) 0.008(3) -0.001(3) -0.003(3)
P1 0.0292(16) 0.0138(13) 0.0141(13) 0.0009(10) 0.0057(12) 0.0033(11)
C11 0.032(6) 0.014(5) 0.021(5) -0.001(4) 0.001(5) 0.004(4)
C12 0.034(7) 0.026(6) 0.023(5) 0.001(5) 0.004(5) 0.007(5)
C13 0.042(7) 0.027(6) 0.027(6) 0.007(5) 0.001(5) 0.009(5)
C14 0.037(7) 0.029(7) 0.029(6) 0.002(5) -0.007(5) 0.010(5)
C15 0.030(7) 0.029(7) 0.036(6) -0.001(5) 0.003(5) 0.009(5)
C16 0.034(7) 0.025(6) 0.024(6) 0.004(4) 0.002(5) 0.007(5)
C21 0.031(5) 0.013(5) 0.014(5) -0.002(4) 0.006(4) -0.003(4)
C22 0.036(6) 0.022(6) 0.032(7) 0.000(5) -0.005(5) 0.003(5)
C23 0.033(7) 0.043(8) 0.040(8) 0.001(6) 0.010(6) -0.006(5)
C24 0.045(7) 0.024(6) 0.034(7) 0.000(5) 0.011(6) -0.012(5)
C25 0.042(6) 0.018(6) 0.024(6) 0.004(5) 0.012(5) -0.004(5)
N1 0.037(6) 0.014(5) 0.021(5) -0.001(4) 0.013(4) -0.002(4)
C31 0.036(7) 0.018(5) 0.008(5) 0.000(4) 0.002(5) 0.004(5)
C32 0.041(7) 0.016(5) 0.017(5) 0.003(4) 0.002(5) 0.001(5)
C33 0.037(7) 0.023(6) 0.020(5) -0.003(4) 0.008(5) -0.003(5)
C34 0.038(7) 0.021(6) 0.023(6) 0.001(5) -0.003(5) -0.009(5)
C35 0.040(8) 0.024(6) 0.032(7) -0.007(5) -0.013(6) -0.001(5)
N2 0.029(5) 0.013(4) 0.015(4) 0.002(3) 0.000(4) -0.001(4)
S2 0.0219(14) 0.0151(13) 0.0180(13) 0.0038(10) -0.0006(11) -0.0016(10)
C41 0.022(4) 0.013(5) 0.014(5) 0.001(4) -0.002(4) -0.001(4)
C42 0.029(5) 0.013(5) 0.018(5) -0.001(4) 0.003(4) -0.005(4)
C43 0.045(5) 0.012(5) 0.022(6) 0.006(4) -0.001(5) -0.006(4)
C44 0.048(5) 0.022(6) 0.030(7) 0.006(5) -0.001(5) 0.015(5)
C45 0.036(5) 0.035(6) 0.025(6) 0.005(4) 0.000(5) 0.016(5)
C46 0.021(5) 0.029(6) 0.027(6) 0.004(4) 0.003(5) 0.005(4)
F6 0.026(3) 0.023(3) 0.035(4) 0.012(3) 0.003(3) -0.003(3)
F7 0.056(5) 0.029(4) 0.048(5) 0.021(3) 0.000(4) -0.012(4)
F8 0.071(6) 0.033(4) 0.045(5) 0.016(3) 0.000(4) 0.025(4)
F9 0.044(4) 0.063(6) 0.048(5) 0.016(4) 0.002(4) 0.030(4)
F10 0.019(4) 0.048(5) 0.044(4) 0.016(4) 0.000(3) 0.000(3)
P2 0.0216(15) 0.0143(13) 0.0141(13) -0.0009(10) 0.0005(11) -0.0004(11)
C51 0.037(6) 0.018(6) 0.016(5) -0.001(4) 0.003(4) 0.005(5)
C52 0.038(7) 0.024(6) 0.022(6) 0.007(5) 0.001(4) 0.002(5)
C53 0.031(6) 0.024(6) 0.033(6) 0.005(5) 0.002(5) 0.003(5)
C54 0.036(6) 0.020(6) 0.036(6) 0.003(5) 0.008(5) -0.006(5)
C55 0.052(8) 0.031(7) 0.023(6) 0.005(5) 0.006(5) -0.011(6)
C56 0.037(6) 0.020(6) 0.017(5) 0.003(4) 0.002(5) -0.004(5)
C61 0.029(6) 0.013(5) 0.013(5) 0.000(4) 0.002(4) -0.007(4)
C62 0.025(6) 0.015(5) 0.017(5) 0.005(4) -0.005(4) -0.001(4)
C63 0.035(6) 0.017(5) 0.019(6) -0.003(4) -0.005(5) 0.000(4)
C64 0.031(6) 0.023(5) 0.018(5) -0.001(4) 0.000(4) 0.007(5)
C65 0.030(6) 0.020(5) 0.018(5) -0.001(4) 0.010(5) 0.004(4)
N3 0.024(5) 0.013(4) 0.018(5) 0.003(4) 0.003(4) 0.000(4)
C71 0.033(6) 0.015(5) 0.011(5) -0.005(4) -0.001(4) 0.000(4)
C72 0.043(7) 0.032(7) 0.030(7) 0.003(5) 0.013(6) 0.012(6)
C73 0.032(7) 0.041(7) 0.038(7) 0.011(5) 0.010(5) 0.013(5)
C74 0.035(7) 0.028(6) 0.025(6) 0.008(5) 0.003(5) 0.011(5)
C75 0.026(6) 0.023(6) 0.018(5) -0.001(5) -0.001(5) 0.001(5)
N4 0.036(6) 0.015(5) 0.014(4) 0.002(4) 0.006(4) -0.001(4)
S3 0.0374(19) 0.0380(18) 0.0237(15) -0.0053(13) 0.0089(13) -0.0222(15)
O1 0.052(6) 0.048(6) 0.031(5) 0.008(4) 0.009(5) -0.023(5)
O2 0.065(7) 0.045(6) 0.025(5) -0.010(4) 0.006(5) -0.030(5)
O3 0.030(6) 0.065(7) 0.065(7) -0.007(6) 0.020(5) -0.001(5)
C80 0.037(7) 0.021(6) 0.031(6) -0.002(4) 0.010(6) -0.013(5)
F11 0.030(4) 0.047(5) 0.049(5) 0.009(4) 0.014(4) -0.004(3)
F12 0.048(5) 0.033(4) 0.049(4) 0.012(3) 0.017(4) -0.006(3)
F13 0.054(5) 0.052(5) 0.045(4) -0.026(4) 0.018(4) -0.032(4)
S4 0.057(2) 0.0325(17) 0.0203(15) 0.0082(13) 0.0064(15) 0.0198(16)
O4 0.087(9) 0.050(6) 0.021(5) 0.011(4) 0.009(5) 0.027(6)
O5 0.081(8) 0.031(5) 0.029(5) 0.001(4) 0.009(5) 0.023(5)
O6 0.064(7) 0.049(6) 0.022(4) 0.013(4) 0.009(4) 0.033(5)
C81 0.071(11) 0.032(6) 0.030(6) 0.005(6) 0.012(6) 0.020(7)
F14 0.055(6) 0.054(5) 0.038(4) 0.011(4) -0.003(4) 0.015(4)
F15 0.088(7) 0.031(4) 0.062(6) 0.009(4) 0.007(5) 0.013(4)
F16 0.060(6) 0.068(6) 0.045(5) 0.016(4) 0.021(4) 0.014(5)
C500 0.106(16) 0.084(13) 0.029(8) 0.018(8) 0.013(9) 0.047(12)
C501 0.16(2) 0.074(16) 0.14(2) 0.050(15) -0.09(2) -0.038(14)
O10 0.47(4) 0.28(3) 0.071(11) -0.095(15) -0.109(19) 0.33(3)
C502 0.096(16) 0.095(19) 0.14(3) -0.029(16) -0.021(16) 0.014(14)
C503 0.08(2) 0.87(13) 0.15(3) -0.27(5) -0.05(2) 0.12(4)
C504 0.16(3) 0.059(17) 0.51(7) -0.13(3) -0.18(4) 0.080(19)
C505 0.32(6) 0.17(5) 0.70(10) 0.29(6) 0.30(6) 0.06(4)
O11 0.64(14) 0.15(4) 1.4(2) -0.39(9) 0.78(16) -0.21(6)
O12 0.011(3) 0.009(3) 0.012(3) 0.0024(19) 0.0033(19) 0.0010(19)
O13 0.013(3) 0.014(3) 0.011(3) 0.0023(19) 0.0001(19) 0.0013(19)
C506 0.041(8) 0.091(12) 0.031(7) 0.004(7) 0.013(6) 0.045(8)
C507 0.13(2) 0.16(3) 0.085(12) 0.078(17) -0.021(16) -0.023(17)
C508 0.033(3) 0.035(3) 0.034(3) -0.0036(19) 0.005(2) 0.009(2)
C509 0.049(13) 0.15(2) 0.13(2) 0.072(14) -0.021(12) 0.007(10)

loop_
_atom_type_symbol
_atom_type_description
_atom_type_scat_dispersion_real
_atom_type_scat_dispersion_imag
_atom_type_scat_source
C C 0.0033 0.0016 'International Tables Vol C Tables 4.2.6.8 and 6.1.1.4'
H H 0.0000 0.0000 'International Tables Vol C Tables 4.2.6.8 and 6.1.1.4'
N N 0.0061 0.0033 'International Tables Vol C Tables 4.2.6.8 and 6.1.1.4'
O O 0.0106 0.0060 'International Tables Vol C Tables 4.2.6.8 and 6.1.1.4'
F F 0.0171 0.0103 'International Tables Vol C Tables 4.2.6.8 and 6.1.1.4'
P P 0.1023 0.0942 'International Tables Vol C Tables 4.2.6.8 and 6.1.1.4'
S S 0.1246 0.1234 'International Tables Vol C Tables 4.2.6.8 and 6.1.1.4'
Ag Ag -0.8971 1.1015 'International Tables Vol C Tables 4.2.6.8 and 6.1.1.4'
Au Au -2.0133 8.8022 'International Tables Vol C Tables 4.2.6.8 and 6.1.1.4'

loop_
_geom_angle_atom_site_label_1
_geom_angle_atom_site_label_2
_geom_angle_atom_site_label_3
_geom_angle
_geom_angle_site_symmetry_1
P1 Au1 S1 171.68(10) .
P1 Au1 Au2 104.78(8) .
S1 Au1 Au2 82.88(7) .
P1 Au1 Ag2 72.85(8) .
S1 Au1 Ag2 108.88(7) .
Au2 Au1 Ag2 61.56(3) .
P2 Au2 S2 174.30(10) .
P2 Au2 Au1 101.84(8) .
S2 Au2 Au1 80.69(7) .
P2 Au2 Ag1 72.95(8) .
S2 Au2 Ag1 103.75(7) .
Au1 Au2 Ag1 66.44(3) .
P2 Au2 Ag2 135.17(8) .
S2 Au2 Ag2 50.51(7) .
Au1 Au2 Ag2 59.89(3) .
Ag1 Au2 Ag2 122.67(3) .
N3 Ag1 O1 88.0(3) .
N3 Ag1 N4 81.9(3) .
O1 Ag1 N4 116.7(3) .
N3 Ag1 S1 147.3(2) .
O1 Ag1 S1 101.5(2) .
N4 Ag1 S1 119.5(2) .
N3 Ag1 Au2 76.4(2) .
O1 Ag1 Au2 148.3(3) .
N4 Ag1 Au2 88.5(2) .
S1 Ag1 Au2 79.54(7) .
N2 Ag2 N1 84.6(3) .
N2 Ag2 O4 97.8(3) .
N1 Ag2 O4 86.9(4) .
N2 Ag2 S2 137.6(2) .
N1 Ag2 S2 127.7(2) .
O4 Ag2 S2 109.2(3) .
N2 Ag2 Au1 77.5(2) .
N1 Ag2 Au1 86.5(2) .
O4 Ag2 Au1 172.3(3) .
S2 Ag2 Au1 78.11(7) .
N2 Ag2 Au2 134.6(2) .
N1 Ag2 Au2 82.0(2) .
O4 Ag2 Au2 124.4(3) .
S2 Ag2 Au2 47.33(7) .
Au1 Ag2 Au2 58.55(2) .
C1 S1 Au1 102.5(4) .
C1 S1 Ag1 107.7(4) .
Au1 S1 Ag1 88.84(10) .
C6 C1 C2 116.0(10) .
C6 C1 S1 125.5(9) .
C2 C1 S1 118.6(9) .
F1 C2 C3 119.3(11) .
F1 C2 C1 119.8(10) .
C3 C2 C1 120.9(11) .
F2 C3 C4 120.5(11) .
F2 C3 C2 118.7(12) .
C4 C3 C2 120.7(11) .
C3 C4 F3 120.3(12) .
C3 C4 C5 120.6(11) .
F3 C4 C5 119.1(12) .
F4 C5 C4 120.8(11) .
F4 C5 C6 120.7(11) .
C4 C5 C6 118.6(12) .
F5 C6 C5 117.1(11) .
F5 C6 C1 119.7(10) .
C5 C6 C1 123.2(11) .
C11 P1 C21 107.7(6) .
C11 P1 C31 108.1(5) .
C21 P1 C31 102.9(5) .
C11 P1 Au1 113.5(4) .
C21 P1 Au1 117.0(4) .
C31 P1 Au1 106.8(4) .
C12 C11 C16 118.8(11) .
C12 C11 P1 118.2(9) .
C16 C11 P1 123.0(9) .
C11 C12 C13 122.1(12) .
C14 C13 C12 118.9(12) .
C13 C14 C15 119.8(12) .
C16 C15 C14 120.7(12) .
C15 C16 C11 119.6(12) .
N1 C21 C22 122.6(11) .
N1 C21 P1 113.5(8) .
C22 C21 P1 123.9(9) .
C21 C22 C23 118.4(12) .
C24 C23 C22 118.4(13) .
C25 C24 C23 119.1(12) .
N1 C25 C24 123.9(12) .
C25 N1 C21 117.5(11) .
C25 N1 Ag2 124.2(8) .
C21 N1 Ag2 118.1(7) .
N2 C31 C32 121.8(10) .
N2 C31 P1 114.0(7) .
C32 C31 P1 124.2(9) .
C31 C32 C33 118.8(11) .
C34 C33 C32 118.7(11) .
C35 C34 C33 119.1(11) .
N2 C35 C34 123.5(12) .
C31 N2 C35 118.2(10) .
C31 N2 Ag2 118.7(7) .
C35 N2 Ag2 122.1(8) .
C41 S2 Au2 108.7(4) .
C41 S2 Ag2 102.9(4) .
Au2 S2 Ag2 82.16(9) .
C46 C41 C42 116.0(10) .
C46 C41 S2 118.3(8) .
C42 C41 S2 125.6(9) .
F6 C42 C43 118.3(10) .
F6 C42 C41 120.2(10) .
C43 C42 C41 121.5(11) .
F7 C43 C44 121.0(11) .
F7 C43 C42 119.2(12) .
C44 C43 C42 119.8(11) .
F8 C44 C45 120.9(12) .
F8 C44 C43 118.9(12) .
C45 C44 C43 120.2(11) .
C44 C45 F9 121.0(11) .
C44 C45 C46 120.2(12) .
F9 C45 C46 118.7(12) .
F10 C46 C41 119.6(10) .
F10 C46 C45 118.1(11) .
C41 C46 C45 122.3(11) .
C51 P2 C61 107.4(5) .
C51 P2 C71 105.3(5) .
C61 P2 C71 104.2(5) .
C51 P2 Au2 117.0(4) .
C61 P2 Au2 106.7(4) .
C71 P2 Au2 115.4(4) .
C56 C51 C52 119.5(11) .
C56 C51 P2 118.1(9) .
C52 C51 P2 122.4(9) .
C53 C52 C51 119.7(11) .
C54 C53 C52 120.2(12) .
C53 C54 C55 121.0(12) .
C56 C55 C54 119.3(12) .
C51 C56 C55 120.4(12) .
N3 C61 C62 123.1(10) .
N3 C61 P2 113.1(7) .
C62 C61 P2 123.6(9) .
C63 C62 C61 117.9(11) .
C64 C63 C62 119.5(10) .
C65 C64 C63 118.8(11) .
N3 C65 C64 124.4(11) .
C65 N3 C61 116.3(9) .
C65 N3 Ag1 122.8(7) .
C61 N3 Ag1 119.7(7) .
N4 C71 C72 122.4(11) .
N4 C71 P2 114.3(8) .
C72 C71 P2 123.3(9) .
C73 C72 C71 118.3(12) .
C72 C73 C74 119.9(12) .
C75 C74 C73 118.0(11) .
N4 C75 C74 122.9(11) .
C75 N4 C71 118.2(10) .
C75 N4 Ag1 123.7(8) .
C71 N4 Ag1 114.2(7) .
O2 S3 O3 115.6(7) .
O2 S3 O1 114.4(7) .
O3 S3 O1 114.5(7) .
O2 S3 C80 103.7(6) .
O3 S3 C80 103.6(6) .
O1 S3 C80 102.7(6) .
S3 O1 Ag1 119.4(6) .
F11 C80 F13 107.2(11) .
F11 C80 F12 108.1(10) .
F13 C80 F12 107.6(10) .
F11 C80 S3 112.6(8) .
F13 C80 S3 110.1(8) .
F12 C80 S3 110.9(9) .
O4 S4 O5 115.3(6) .
O4 S4 O6 114.6(6) .
O5 S4 O6 115.3(6) .
O4 S4 C81 102.4(7) .
O5 S4 C81 103.3(7) .
O6 S4 C81 103.5(7) .
S4 O4 Ag2 155.9(8) .
F16 C81 F15 108.9(12) .
F16 C81 F14 108.3(12) .
F15 C81 F14 106.1(11) .
F16 C81 S4 111.8(10) .
F15 C81 S4 110.1(11) .
F14 C81 S4 111.4(10) .
O10 C501 C500 132(3) .
C502 O10 C501 166(3) .
O10 C502 C503 157(5) .
O11 C505 C504 139(5) .
C505 O11 C505 180.00(2) 2_777
C506 C507 C509 78.7(16) .
C508 C509 C507 156.0(18) .

loop_
_geom_bond_atom_site_label_1
_geom_bond_atom_site_label_2
_geom_bond_distance
_geom_bond_site_symmetry_2
Au1 P1 2.278(3) .
Au1 S1 2.348(3) .
Au1 Au2 3.0534(8) .
Au1 Ag2 3.0961(12) .
Au2 P2 2.275(3) .
Au2 S2 2.336(3) .
Au2 Ag1 3.1165(13) .
Au2 Ag2 3.1470(13) .
Ag1 N3 2.320(9) .
Ag1 O1 2.431(10) .
Ag1 N4 2.451(10) .
Ag1 S1 2.480(3) .
Ag2 N2 2.312(9) .
Ag2 N1 2.405(10) .
Ag2 O4 2.443(9) .
Ag2 S2 2.452(3) .
S1 C1 1.777(11) .
C1 C6 1.385(16) .
C1 C2 1.410(16) .
C2 F1 1.345(14) .
C2 C3 1.384(17) .
C3 F2 1.344(14) .
C3 C4 1.352(19) .
C4 F3 1.357(14) .
C4 C5 1.378(18) .
C5 F4 1.337(14) .
C5 C6 1.382(16) .
C6 F5 1.335(13) .
P1 C11 1.810(12) .
P1 C21 1.831(11) .
P1 C31 1.835(11) .
C11 C12 1.376(17) .
C11 C16 1.406(17) .
C12 C13 1.391(17) .
C13 C14 1.385(18) .
C14 C15 1.399(18) .
C15 C16 1.383(17) .
C21 N1 1.353(15) .
C21 C22 1.381(17) .
C22 C23 1.420(19) .
C23 C24 1.38(2) .
C24 C25 1.363(19) .
C25 N1 1.348(15) .
C31 N2 1.352(14) .
C31 C32 1.395(15) .
C32 C33 1.408(16) .
C33 C34 1.385(18) .
C34 C35 1.365(17) .
C35 N2 1.353(15) .
S2 C41 1.769(11) .
C41 C46 1.380(16) .
C41 C42 1.401(15) .
C42 F6 1.351(13) .
C42 C43 1.390(16) .
C43 F7 1.332(14) .
C43 C44 1.370(19) .
C44 F8 1.345(14) .
C44 C45 1.35(2) .
C45 F9 1.356(15) .
C45 C46 1.386(17) .
C46 F10 1.356(14) .
P2 C51 1.804(13) .
P2 C61 1.840(11) .
P2 C71 1.852(11) .
C51 C56 1.377(16) .
C51 C52 1.400(17) .
C52 C53 1.395(18) .
C53 C54 1.353(18) .
C54 C55 1.392(19) .
C55 C56 1.391(18) .
C61 N3 1.352(14) .
C61 C62 1.396(15) .
C62 C63 1.386(16) .
C63 C64 1.375(17) .
C64 C65 1.358(16) .
C65 N3 1.348(14) .
C71 N4 1.364(15) .
C71 C72 1.393(18) .
C72 C73 1.375(18) .
C73 C74 1.411(18) .
C74 C75 1.383(17) .
C75 N4 1.343(15) .
S3 O2 1.443(9) .
S3 O3 1.447(11) .
S3 O1 1.453(10) .
S3 C80 1.822(12) .
C80 F11 1.319(15) .
C80 F13 1.334(14) .
C80 F12 1.338(15) .
S4 O4 1.437(10) .
S4 O5 1.438(9) .
S4 O6 1.447(9) .
S4 C81 1.825(18) .
C81 F16 1.329(16) .
C81 F15 1.342(15) .
C81 F14 1.342(16) .
C500 C501 1.455(16) .
C501 O10 1.314(18) .
O10 C502 1.286(17) .
C502 C503 1.377(19) .
C504 C505 1.33(2) .
C505 O11 1.26(2) .
O11 C505 1.26(2) 2_777
O12 O13 0.915(16) .
C506 C507 1.37(3) .
C507 C509 1.91(4) .
C508 C509 1.42(3) .
